data_7044165
loop_
_publ_author_name
'Sniekers, Jeroen'
'Geysens, Pieter'
'Malaquias, Joao'
'Vander Hoogerstraete, Tom'
'Van Meervelt, Luc'
'Fransaer, Jan'
'Binnemans, Koen'

_publ_section_title
;
 Cobalt(II) containing liquid metal salts for electrodeposition of cobalt
 and electrochemical nanoparticle formation
;
_journal_name_full 'Dalton Trans.'
_journal_paper_doi 10.1039/C7DT02604H
_journal_year 2017
_chemical_formula_moiety 'C21 H36 Co0.5 N6, C21 H35 Co0.5 N6, 2(C2 F6 N O4 S2)'
_chemical_formula_sum 'C46 H71 Co F12 N14 O8 S4'
_chemical_formula_weight 1363.33
_space_group_crystal_system triclinic
_space_group_IT_number 2
_space_group_name_Hall '-P 1'
_space_group_name_H-M_alt 'P -1'
_symmetry_space_group_name_Hall '-P 1'
_symmetry_space_group_name_H-M 'P -1'
_atom_sites_solution_hydrogens geom
_atom_sites_solution_primary direct
_audit_creation_date 2016-11-04
_audit_creation_method
;
Olex2 1.2
(compiled 2016.08.31 svn.r3340 for OlexSys, GUI svn.r5227)
;
_audit_update_record
;
2017-04-24 deposited with the CCDC.
2017-09-11 downloaded from the CCDC.
;
_cell_angle_alpha 88.258(3)
_cell_angle_beta 89.339(3)
_cell_angle_gamma 80.363(3)
_cell_formula_units_Z 2
_cell_length_a 9.6957(3)
_cell_length_b 17.4965(6)
_cell_length_c 18.8465(6)
_cell_measurement_reflns_used 10390
_cell_measurement_temperature 100(2)
_cell_measurement_theta_max 28.9100
_cell_measurement_theta_min 3.2500
_cell_volume 3150.49(18)
_computing_cell_refinement
;
CrysAlisPro, Agilent Technologies,
Version 1.171.36.28 (release 01-02-2013 CrysAlis171 .NET)
(compiled Feb  1 2013,16:14:44)
;
_computing_data_collection
;
CrysAlisPro, Agilent Technologies,
Version 1.171.36.28 (release 01-02-2013 CrysAlis171 .NET)
(compiled Feb  1 2013,16:14:44)
;
_computing_data_reduction
;
CrysAlisPro, Agilent Technologies,
Version 1.171.36.28 (release 01-02-2013 CrysAlis171 .NET)
(compiled Feb  1 2013,16:14:44)
;
_computing_molecular_graphics 'Olex2 (Dolomanov et al., 2009)'
_computing_publication_material 'Olex2 (Dolomanov et al., 2009)'
_computing_structure_refinement 'ShelXL (Sheldrick, 2015)'
_computing_structure_solution 'ShelXS (Sheldrick, 2008)'
_diffrn_ambient_temperature 100(2)
_diffrn_detector_area_resol_mean 15.9631
_diffrn_measured_fraction_theta_full 0.997
_diffrn_measured_fraction_theta_max 0.997
_diffrn_measurement_details
;
#__ type_ start__ end____ width___ exp.time_
  1 omega  -88.00   18.00   1.0000   25.0000
omega____ theta____ kappa____ phi______ frames
    -      -16.9951  -19.0000  -90.0000 106

#__ type_ start__ end____ width___ exp.time_
  2 omega  -87.00    6.00   1.0000   25.0000
omega____ theta____ kappa____ phi______ frames
    -      -16.9951  -77.0000   90.0000 93

#__ type_ start__ end____ width___ exp.time_
  3 omega  -40.00   -2.00   1.0000   25.0000
omega____ theta____ kappa____ phi______ frames
    -      -16.9951  -57.0000  -30.0000 38

#__ type_ start__ end____ width___ exp.time_
  4 omega  -85.00    4.00   1.0000   25.0000
omega____ theta____ kappa____ phi______ frames
    -      -16.9951  -57.0000 -150.0000 89

#__ type_ start__ end____ width___ exp.time_
  5 omega  -23.00    6.00   1.0000   25.0000
omega____ theta____ kappa____ phi______ frames
    -      -16.9951  -65.0000  109.0000 29

#__ type_ start__ end____ width___ exp.time_
  6 omega   10.00   50.00   1.0000   25.0000
omega____ theta____ kappa____ phi______ frames
    -       18.8701   77.0000  -60.0000 40
;
_diffrn_measurement_device_type 'SuperNova, Single source at offset, Eos'
_diffrn_measurement_method '\w scans'
_diffrn_orient_matrix_UB_11 -0.0099899000
_diffrn_orient_matrix_UB_12 -0.0244584000
_diffrn_orient_matrix_UB_13 -0.0281630000
_diffrn_orient_matrix_UB_21 -0.0729837000
_diffrn_orient_matrix_UB_22 0.0140100000
_diffrn_orient_matrix_UB_23 0.0010459000
_diffrn_orient_matrix_UB_31 0.0089418000
_diffrn_orient_matrix_UB_32 0.0299627000
_diffrn_orient_matrix_UB_33 -0.0249714000
_diffrn_radiation_monochromator mirror
_diffrn_radiation_type MoK\a
_diffrn_radiation_wavelength 0.71073
_diffrn_reflns_av_R_equivalents 0.0181
_diffrn_reflns_av_unetI/netI 0.0313
_diffrn_reflns_Laue_measured_fraction_full 0.997
_diffrn_reflns_Laue_measured_fraction_max 0.997
_diffrn_reflns_limit_h_max 11
_diffrn_reflns_limit_h_min -12
_diffrn_reflns_limit_k_max 19
_diffrn_reflns_limit_k_min -21
_diffrn_reflns_limit_l_max 23
_diffrn_reflns_limit_l_min -15
_diffrn_reflns_number 24409
_diffrn_reflns_point_group_measured_fraction_full 0.997
_diffrn_reflns_point_group_measured_fraction_max 0.997
_diffrn_reflns_theta_full 25.242
_diffrn_reflns_theta_max 26.373
_diffrn_reflns_theta_min 2.811
_diffrn_source 'SuperNova (Mo) X-ray Source'
_exptl_absorpt_coefficient_mu 0.499
_exptl_absorpt_correction_T_max 1.00000
_exptl_absorpt_correction_T_min 0.90917
_exptl_absorpt_correction_type multi-scan
_exptl_absorpt_process_details
;
CrysAlisPro, Agilent Technologies,
Version 1.171.36.28 (release 01-02-2013 CrysAlis171 .NET)
(compiled Feb  1 2013,16:14:44)
Empirical absorption correction using spherical harmonics,
 implemented in SCALE3 ABSPACK scaling algorithm.
;
_exptl_crystal_colour 'clear colourless'
_exptl_crystal_colour_lustre clear
_exptl_crystal_colour_primary colourless
_exptl_crystal_density_diffrn 1.437
_exptl_crystal_description block
_exptl_crystal_F_000 1416
_exptl_crystal_size_max 0.16
_exptl_crystal_size_mid 0.09
_exptl_crystal_size_min 0.08
_refine_diff_density_max 0.854
_refine_diff_density_min -0.425
_refine_diff_density_rms 0.054
_refine_ls_extinction_method none
_refine_ls_goodness_of_fit_ref 1.031
_refine_ls_hydrogen_treatment constr
_refine_ls_matrix_type full
_refine_ls_number_parameters 775
_refine_ls_number_reflns 12848
_refine_ls_number_restraints 0
_refine_ls_restrained_S_all 1.031
_refine_ls_R_factor_all 0.0433
_refine_ls_R_factor_gt 0.0352
_refine_ls_shift/su_max 0.001
_refine_ls_shift/su_mean 0.000
_refine_ls_structure_factor_coef Fsqd
_refine_ls_weighting_details 'w=1/[\s^2^(Fo^2^)+(0.0301P)^2^+2.5727P] where P=(Fo^2^+2Fc^2^)/3'
_refine_ls_weighting_scheme calc
_refine_ls_wR_factor_gt 0.0800
_refine_ls_wR_factor_ref 0.0844
_reflns_Friedel_coverage 0.000
_reflns_number_gt 11114
_reflns_number_total 12848
_reflns_threshold_expression 'I > 2\s(I)'
_cod_data_source_file c7dt02604h2.cif
_cod_data_source_block kb2078
_cod_original_cell_volume 3150.49(19)
_cod_database_code 7044165
_chemical_oxdiff_formula 'Co C4 F12 S4 O8 N2 N12 C40 H60'
_shelx_space_group_comment
;
The symmetry employed for this shelxl refinement is uniquely defined
by the following loop, which should always be used as a source of
symmetry information in preference to the above space-group names.
They are only intended as comments.
;
_reflns_odcompleteness_completeness 99.85
_reflns_odcompleteness_iscentric 1
_reflns_odcompleteness_theta 26.32
_olex2_refinement_description
;
1. Fixed Uiso
 At 1.2 times of:
  All C(H) groups, All C(H,H) groups
 At 1.5 times of:
  All C(H,H,H) groups
2.a Secondary CH2 refined with riding coordinates:
 C37(H37A,H37B), C38(H38A,H38B), C39(H39A,H39B), C45(H45A,H45B), C46(H46A,
 H46B), C47(H47A,H47B), C53(H53A,H53B), C54(H54A,H54B), C55(H55A,H55B),
 C13(H13A,H13B), C14(H14A,H14B), C15(H15A,H15B), C21(H21A,H21B), C22(H22A,H22B),
  C23(H23A,H23B), C29(H29A,H29B), C30(H30A,H30B), C31(H31A,H31B)
2.b Aromatic/amide H refined with riding coordinates:
 C33(H33), C35(H35), C36(H36), C41(H41), C43(H43), C44(H44), C49(H49),
 C51(H51), C52(H52), C11(H11), C12(H12), C17(H17), C19(H19), C20(H20), C25(H25),
  C27(H27), C28(H28)
2.c Idealised Me refined as rotating group:
 C40(H40A,H40B,H40C), C48(H48A,H48B,H48C), C56(H56A,H56B,H56C), C16(H16A,H16B,
 H16C), C24(H24A,H24B,H24C), C32(H32A,H32B,H32C)
;
_shelx_shelxl_version_number 2016/4
_olex2_date_sample_data_collection 2014-11-04
_olex2_submission_special_instructions 'No special instructions were received'

loop_
_space_group_symop_operation_xyz
'x, y, z'
'-x, -y, -z'

loop_
_atom_site_label
_atom_site_type_symbol
_atom_site_fract_x
_atom_site_fract_y
_atom_site_fract_z
_atom_site_U_iso_or_equiv
_atom_site_adp_type
_atom_site_occupancy
_atom_site_site_symmetry_order
_atom_site_calc_flag
_atom_site_refinement_flags_posn
_atom_site_refinement_flags_adp
_atom_site_refinement_flags_occupancy
Co2 Co 1.000000 0.000000 0.000000 0.01168(8) Uani 1 2 d S T P
N6 N 0.97699(15) -0.06316(9) 0.09831(8) 0.0155(3) Uani 1 1 d . . .
N7 N 0.77678(15) 0.04325(9) 0.00302(8) 0.0148(3) Uani 1 1 d . . .
N8 N 1.03429(16) 0.09843(9) 0.05905(8) 0.0148(3) Uani 1 1 d . . .
C33 C 0.97238(18) -0.03410(11) 0.16244(9) 0.0161(4) Uani 1 1 d . . .
H33 H 1.007260 0.011731 0.173414 0.019 Uiso 1 1 calc R . .
N34 N 0.91232(16) -0.07720(9) 0.21041(8) 0.0153(3) Uani 1 1 d . . .
C35 C 0.8757(2) -0.13812(10) 0.17480(10) 0.0176(4) Uani 1 1 d . . .
H35 H 0.830754 -0.178408 0.194107 0.021 Uiso 1 1 calc R . .
C36 C 0.91686(19) -0.12898(10) 0.10635(10) 0.0173(4) Uani 1 1 d . . .
H36 H 0.905798 -0.163066 0.069329 0.021 Uiso 1 1 calc R . .
C37 C 0.9009(2) -0.06315(11) 0.28707(9) 0.0183(4) Uani 1 1 d . . .
H37A H 0.870562 -0.006983 0.294076 0.022 Uiso 1 1 calc R . .
H37B H 0.994433 -0.078225 0.308747 0.022 Uiso 1 1 calc R . .
C38 C 0.7988(2) -0.10753(11) 0.32496(9) 0.0196(4) Uani 1 1 d . . .
H38A H 0.831565 -0.163905 0.320530 0.024 Uiso 1 1 calc R . .
H38B H 0.706029 -0.094457 0.302199 0.024 Uiso 1 1 calc R . .
C39 C 0.7852(2) -0.08807(12) 0.40315(10) 0.0253(4) Uani 1 1 d . . .
H39A H 0.878392 -0.100546 0.425587 0.030 Uiso 1 1 calc R . .
H39B H 0.751871 -0.031732 0.407379 0.030 Uiso 1 1 calc R . .
C40 C 0.6843(3) -0.13255(15) 0.44245(11) 0.0376(6) Uani 1 1 d . . .
H40A H 0.720613 -0.188265 0.441524 0.056 Uiso 1 1 calc GR . .
H40B H 0.592781 -0.121853 0.419359 0.056 Uiso 1 1 calc GR . .
H40C H 0.674568 -0.116191 0.491781 0.056 Uiso 1 1 calc GR . .
C41 C 0.70465(19) 0.09914(11) -0.03686(10) 0.0175(4) Uani 1 1 d . . .
H41 H 0.741867 0.122888 -0.077090 0.021 Uiso 1 1 calc R . .
N42 N 0.57201(16) 0.11824(9) -0.01346(8) 0.0191(3) Uani 1 1 d . . .
C43 C 0.5590(2) 0.07236(12) 0.04555(11) 0.0242(4) Uani 1 1 d . . .
H43 H 0.477657 0.072836 0.074224 0.029 Uiso 1 1 calc R . .
C44 C 0.68414(19) 0.02630(11) 0.05514(10) 0.0192(4) Uani 1 1 d . . .
H44 H 0.705280 -0.011912 0.092063 0.023 Uiso 1 1 calc R . .
C45 C 0.4629(2) 0.17990(12) -0.04148(11) 0.0266(5) Uani 1 1 d . . .
H45A H 0.370682 0.163155 -0.035679 0.032 Uiso 1 1 calc R . .
H45B H 0.479377 0.187940 -0.092899 0.032 Uiso 1 1 calc R . .
C46 C 0.4593(2) 0.25576(12) -0.00482(11) 0.0281(5) Uani 1 1 d . . .
H46A H 0.550162 0.273649 -0.012093 0.034 Uiso 1 1 calc R . .
H46B H 0.445843 0.247516 0.046825 0.034 Uiso 1 1 calc R . .
C47 C 0.3429(3) 0.31790(14) -0.03266(12) 0.0398(6) Uani 1 1 d . . .
H47A H 0.353962 0.324012 -0.084704 0.048 Uiso 1 1 calc R . .
H47B H 0.251939 0.300686 -0.023461 0.048 Uiso 1 1 calc R . .
C48 C 0.3405(3) 0.39584(15) 0.00068(15) 0.0507(7) Uani 1 1 d . . .
H48A H 0.429345 0.413902 -0.009120 0.076 Uiso 1 1 calc GR . .
H48B H 0.327103 0.390599 0.052114 0.076 Uiso 1 1 calc GR . .
H48C H 0.263430 0.433430 -0.019379 0.076 Uiso 1 1 calc GR . .
C49 C 0.94588(19) 0.16319(10) 0.07012(9) 0.0161(4) Uani 1 1 d . . .
H49 H 0.851644 0.172758 0.054409 0.019 Uiso 1 1 calc R . .
N50 N 1.00593(16) 0.21396(9) 0.10644(8) 0.0175(3) Uani 1 1 d . . .
C51 C 1.1414(2) 0.17938(11) 0.12026(10) 0.0214(4) Uani 1 1 d . . .
H51 H 1.209877 0.200636 0.145291 0.026 Uiso 1 1 calc R . .
C52 C 1.1571(2) 0.10856(11) 0.09075(10) 0.0183(4) Uani 1 1 d . . .
H52 H 1.240590 0.071385 0.091803 0.022 Uiso 1 1 calc R . .
C53 C 0.9392(2) 0.29211(11) 0.12578(10) 0.0217(4) Uani 1 1 d . . .
H53A H 0.940556 0.296380 0.178021 0.026 Uiso 1 1 calc R . .
H53B H 0.840246 0.301061 0.110533 0.026 Uiso 1 1 calc R . .
C54 C 1.0137(2) 0.35362(11) 0.09131(11) 0.0274(5) Uani 1 1 d . . .
H54A H 1.011425 0.349322 0.039095 0.033 Uiso 1 1 calc R . .
H54B H 1.112872 0.343877 0.106072 0.033 Uiso 1 1 calc R . .
C55 C 0.9479(3) 0.43579(12) 0.11100(13) 0.0360(5) Uani 1 1 d . . .
H55A H 0.992852 0.473289 0.082400 0.043 Uiso 1 1 calc R . .
H55B H 0.847404 0.444393 0.098619 0.043 Uiso 1 1 calc R . .
C56 C 0.9617(3) 0.45151(15) 0.18857(15) 0.0480(7) Uani 1 1 d . . .
H56A H 0.930287 0.506807 0.196555 0.072 Uiso 1 1 calc GR . .
H56B H 1.059715 0.437014 0.202717 0.072 Uiso 1 1 calc GR . .
H56C H 0.903905 0.420934 0.216884 0.072 Uiso 1 1 calc GR . .
Co1 Co 0.000000 0.500000 0.500000 0.01214(8) Uani 1 2 d S T P
N3 N -0.03500(16) 0.42224(9) 0.41598(8) 0.0166(3) Uani 1 1 d . . .
N4 N 0.22162(15) 0.46450(9) 0.48512(8) 0.0150(3) Uani 1 1 d . . .
N5 N 0.00612(15) 0.59202(9) 0.42349(8) 0.0158(3) Uani 1 1 d . . .
C9 C 0.0586(2) 0.36440(11) 0.39160(10) 0.0179(4) Uani 1 1 d . . .
N10 N -0.00454(17) 0.31410(9) 0.35579(8) 0.0184(3) Uani 1 1 d . . .
C11 C -0.1460(2) 0.34073(11) 0.35727(10) 0.0215(4) Uani 1 1 d . . .
H11 H -0.217276 0.317427 0.336833 0.026 Uiso 1 1 calc R . .
C12 C -0.1629(2) 0.40749(11) 0.39410(10) 0.0210(4) Uani 1 1 d . . .
H12 H -0.250272 0.439292 0.403379 0.025 Uiso 1 1 calc R . .
C13 C 0.0650(2) 0.24025(11) 0.32702(10) 0.0230(4) Uani 1 1 d . . .
H13A H 0.162445 0.244712 0.313667 0.028 Uiso 1 1 calc R . .
H13B H 0.015987 0.229637 0.283518 0.028 Uiso 1 1 calc R . .
C14 C 0.0664(2) 0.17334(11) 0.37956(10) 0.0235(4) Uani 1 1 d . . .
H14A H -0.030676 0.170911 0.395075 0.028 Uiso 1 1 calc R . .
H14B H 0.120194 0.182604 0.421887 0.028 Uiso 1 1 calc R . .
C15 C 0.1308(2) 0.09580(11) 0.34869(11) 0.0251(4) Uani 1 1 d . . .
H15A H 0.077010 0.086575 0.306365 0.030 Uiso 1 1 calc R . .
H15B H 0.227871 0.098286 0.333139 0.030 Uiso 1 1 calc R . .
C16 C 0.1325(3) 0.02856(12) 0.40120(12) 0.0330(5) Uani 1 1 d . . .
H16A H 0.174340 -0.019733 0.378750 0.049 Uiso 1 1 calc GR . .
H16B H 0.036550 0.025192 0.416194 0.049 Uiso 1 1 calc GR . .
H16C H 0.187788 0.036632 0.442699 0.049 Uiso 1 1 calc GR . .
C17 C 0.30257(19) 0.40787(10) 0.52010(9) 0.0160(4) Uani 1 1 d . . .
H17 H 0.272839 0.380173 0.559986 0.019 Uiso 1 1 calc R . .
N18 N 0.43279(16) 0.39428(9) 0.49210(8) 0.0170(3) Uani 1 1 d . . .
C19 C 0.4339(2) 0.44512(12) 0.43527(10) 0.0222(4) Uani 1 1 d . . .
H19 H 0.510665 0.449294 0.404462 0.027 Uiso 1 1 calc R . .
C20 C 0.30457(19) 0.48808(11) 0.43162(10) 0.0178(4) Uani 1 1 d . . .
H20 H 0.275274 0.528373 0.397427 0.021 Uiso 1 1 calc R . .
C21 C 0.5490(2) 0.33501(11) 0.51663(10) 0.0204(4) Uani 1 1 d . . .
H21A H 0.532701 0.321377 0.567055 0.024 Uiso 1 1 calc R . .
H21B H 0.636589 0.357006 0.513870 0.024 Uiso 1 1 calc R . .
C22 C 0.5673(2) 0.26184(11) 0.47411(10) 0.0188(4) Uani 1 1 d . . .
H22A H 0.583640 0.274932 0.423570 0.023 Uiso 1 1 calc R . .
H22B H 0.480743 0.238891 0.477309 0.023 Uiso 1 1 calc R . .
C23 C 0.6898(2) 0.20307(11) 0.50154(10) 0.0226(4) Uani 1 1 d . . .
H23A H 0.776528 0.225737 0.496693 0.027 Uiso 1 1 calc R . .
H23B H 0.675003 0.192121 0.552654 0.027 Uiso 1 1 calc R . .
C24 C 0.7087(2) 0.12748(12) 0.46235(12) 0.0286(5) Uani 1 1 d . . .
H24A H 0.625278 0.103212 0.469195 0.043 Uiso 1 1 calc GR . .
H24B H 0.790686 0.092464 0.480943 0.043 Uiso 1 1 calc GR . .
H24C H 0.722321 0.137959 0.411598 0.043 Uiso 1 1 calc GR . .
C25 C -0.00902(19) 0.58944(11) 0.35416(10) 0.0192(4) Uani 1 1 d . . .
H25 H -0.039387 0.547930 0.330769 0.023 Uiso 1 1 calc R . .
N26 N 0.02421(17) 0.65339(9) 0.32066(9) 0.0210(3) Uani 1 1 d . . .
C27 C 0.0630(2) 0.69940(12) 0.37153(11) 0.0254(4) Uani 1 1 d . . .
H27 H 0.092455 0.748178 0.364267 0.030 Uiso 1 1 calc R . .
C28 C 0.0509(2) 0.66152(11) 0.43435(11) 0.0219(4) Uani 1 1 d . . .
H28 H 0.070426 0.680078 0.479380 0.026 Uiso 1 1 calc R . .
C29 C 0.0151(2) 0.67126(13) 0.24418(10) 0.0271(5) Uani 1 1 d . . .
H29A H 0.009020 0.727927 0.236351 0.033 Uiso 1 1 calc R . .
H29B H -0.072143 0.656725 0.226157 0.033 Uiso 1 1 calc R . .
C30 C 0.1375(2) 0.63025(12) 0.20169(10) 0.0226(4) Uani 1 1 d . . .
H30A H 0.144647 0.573485 0.209215 0.027 Uiso 1 1 calc R . .
H30B H 0.225197 0.645319 0.218603 0.027 Uiso 1 1 calc R . .
C31 C 0.1205(2) 0.65067(13) 0.12284(11) 0.0304(5) Uani 1 1 d . . .
H31A H 0.032427 0.635673 0.106329 0.036 Uiso 1 1 calc R . .
H31B H 0.112502 0.707529 0.115742 0.036 Uiso 1 1 calc R . .
C32 C 0.2413(3) 0.61090(17) 0.07801(12) 0.0438(6) Uani 1 1 d . . .
H32A H 0.248554 0.554527 0.083918 0.066 Uiso 1 1 calc GR . .
H32B H 0.328581 0.626470 0.093251 0.066 Uiso 1 1 calc GR . .
H32C H 0.224692 0.626058 0.027945 0.066 Uiso 1 1 calc GR . .
C72 C 0.3935(2) 0.90874(11) 0.24207(10) 0.0207(4) Uani 1 1 d . . .
F73 F 0.29099(13) 0.95759(7) 0.21025(7) 0.0337(3) Uani 1 1 d . . .
F74 F 0.41713(14) 0.93744(7) 0.30418(6) 0.0322(3) Uani 1 1 d . . .
F75 F 0.50822(12) 0.90607(7) 0.20254(6) 0.0271(3) Uani 1 1 d . . .
S76 S 0.34043(5) 0.81301(3) 0.25276(3) 0.01997(10) Uani 1 1 d . . .
O77 O 0.21224(16) 0.82960(9) 0.29184(9) 0.0367(4) Uani 1 1 d . . .
O78 O 0.33696(15) 0.78628(8) 0.18219(8) 0.0280(3) Uani 1 1 d . . .
N79 N 0.45370(17) 0.76524(9) 0.30342(8) 0.0212(4) Uani 1 1 d . . .
S80 S 0.59914(5) 0.71915(3) 0.27827(2) 0.01654(10) Uani 1 1 d . . .
O81 O 0.69049(15) 0.70756(8) 0.33785(7) 0.0253(3) Uani 1 1 d . . .
O82 O 0.65218(14) 0.74410(8) 0.21201(7) 0.0231(3) Uani 1 1 d . . .
C83 C 0.5660(2) 0.62074(11) 0.26251(10) 0.0215(4) Uani 1 1 d . . .
F84 F 0.49005(13) 0.61845(7) 0.20540(7) 0.0335(3) Uani 1 1 d . . .
F85 F 0.68777(13) 0.57465(7) 0.25314(8) 0.0386(3) Uani 1 1 d . . .
F86 F 0.50060(16) 0.59308(7) 0.31731(7) 0.0391(3) Uani 1 1 d . . .
C57 C 0.4991(2) 0.40055(12) 0.21132(13) 0.0311(5) Uani 1 1 d . . .
F58 F 0.56965(15) 0.42839(8) 0.26208(8) 0.0417(3) Uani 1 1 d . . .
F59 F 0.39569(15) 0.45566(8) 0.19058(9) 0.0510(4) Uani 1 1 d . . .
F60 F 0.58495(15) 0.38402(8) 0.15661(8) 0.0418(3) Uani 1 1 d . . .
S61 S 0.42916(5) 0.31508(3) 0.24422(3) 0.02576(12) Uani 1 1 d . . .
O62 O 0.34639(18) 0.34210(10) 0.30428(10) 0.0478(5) Uani 1 1 d . . .
O63 O 0.36130(15) 0.29008(9) 0.18442(9) 0.0332(4) Uani 1 1 d . . .
N64 N 0.56455(19) 0.25958(10) 0.27176(9) 0.0241(4) Uani 1 1 d . . .
S65 S 0.65073(5) 0.19291(3) 0.22711(3) 0.01989(10) Uani 1 1 d . . .
O66 O 0.78420(16) 0.16986(9) 0.26007(9) 0.0339(4) Uani 1 1 d . . .
O67 O 0.64594(14) 0.20376(8) 0.15191(7) 0.0230(3) Uani 1 1 d . . .
C68 C 0.5598(2) 0.11021(12) 0.24622(11) 0.0235(4) Uani 1 1 d . . .
F69 F 0.54554(16) 0.09783(8) 0.31526(6) 0.0406(3) Uani 1 1 d . . .
F70 F 0.43360(12) 0.12104(7) 0.21739(7) 0.0308(3) Uani 1 1 d . . .
F71 F 0.63370(14) 0.04639(7) 0.21952(7) 0.0327(3) Uani 1 1 d . . .

loop_
_atom_site_aniso_label
_atom_site_aniso_U_11
_atom_site_aniso_U_22
_atom_site_aniso_U_33
_atom_site_aniso_U_23
_atom_site_aniso_U_13
_atom_site_aniso_U_12
Co2 0.00974(16) 0.01150(16) 0.01389(16) -0.00088(13) 0.00078(13) -0.00200(13)
N6 0.0125(7) 0.0146(7) 0.0190(8) 0.0008(6) 0.0002(6) -0.0018(6)
N7 0.0116(7) 0.0158(7) 0.0171(7) -0.0030(6) 0.0006(6) -0.0023(6)
N8 0.0138(7) 0.0157(7) 0.0149(7) -0.0014(6) 0.0013(6) -0.0030(6)
C33 0.0127(9) 0.0181(9) 0.0180(9) 0.0011(7) -0.0006(7) -0.0041(7)
N34 0.0143(7) 0.0154(7) 0.0160(7) 0.0009(6) 0.0005(6) -0.0024(6)
C35 0.0191(9) 0.0134(9) 0.0204(9) 0.0010(7) 0.0012(7) -0.0034(7)
C36 0.0200(9) 0.0122(9) 0.0196(9) -0.0004(7) 0.0008(7) -0.0025(7)
C37 0.0186(9) 0.0204(9) 0.0162(9) -0.0013(7) -0.0014(7) -0.0044(8)
C38 0.0219(10) 0.0222(10) 0.0157(9) 0.0001(7) 0.0007(8) -0.0066(8)
C39 0.0303(11) 0.0297(11) 0.0186(10) -0.0038(8) 0.0030(8) -0.0118(9)
C40 0.0457(14) 0.0574(16) 0.0173(10) -0.0043(10) 0.0065(10) -0.0304(13)
C41 0.0137(9) 0.0205(9) 0.0178(9) -0.0030(7) 0.0006(7) -0.0011(8)
N42 0.0131(8) 0.0220(8) 0.0205(8) -0.0050(7) -0.0010(6) 0.0025(7)
C43 0.0147(9) 0.0325(11) 0.0250(10) -0.0029(9) 0.0046(8) -0.0022(8)
C44 0.0152(9) 0.0218(10) 0.0215(9) -0.0012(8) 0.0035(7) -0.0054(8)
C45 0.0173(10) 0.0326(11) 0.0254(10) -0.0033(9) -0.0039(8) 0.0094(9)
C46 0.0266(11) 0.0251(11) 0.0293(11) 0.0007(9) -0.0018(9) 0.0055(9)
C47 0.0436(14) 0.0403(14) 0.0254(11) 0.0012(10) 0.0002(10) 0.0222(12)
C48 0.0570(18) 0.0318(13) 0.0538(17) 0.0067(12) 0.0109(14) 0.0179(13)
C49 0.0153(9) 0.0172(9) 0.0163(9) -0.0027(7) 0.0002(7) -0.0039(7)
N50 0.0179(8) 0.0150(8) 0.0199(8) -0.0041(6) 0.0007(6) -0.0034(6)
C51 0.0190(10) 0.0199(10) 0.0261(10) -0.0031(8) -0.0045(8) -0.0046(8)
C52 0.0147(9) 0.0160(9) 0.0244(10) -0.0008(7) -0.0022(8) -0.0027(7)
C53 0.0265(10) 0.0153(9) 0.0229(10) -0.0054(8) 0.0017(8) -0.0014(8)
C54 0.0332(12) 0.0184(10) 0.0309(11) -0.0010(8) -0.0006(9) -0.0053(9)
C55 0.0426(14) 0.0182(11) 0.0471(14) -0.0007(10) 0.0007(11) -0.0047(10)
C56 0.0569(17) 0.0292(13) 0.0588(17) -0.0185(12) 0.0064(14) -0.0070(12)
Co1 0.00968(16) 0.01209(16) 0.01464(16) 0.00076(13) 0.00077(13) -0.00201(13)
N3 0.0145(8) 0.0171(8) 0.0186(8) -0.0006(6) 0.0004(6) -0.0034(6)
N4 0.0120(7) 0.0160(8) 0.0170(7) -0.0010(6) 0.0006(6) -0.0021(6)
N5 0.0114(7) 0.0148(7) 0.0205(8) 0.0030(6) 0.0002(6) -0.0013(6)
C9 0.0197(9) 0.0177(9) 0.0169(9) -0.0019(7) 0.0031(7) -0.0045(8)
N10 0.0201(8) 0.0181(8) 0.0178(8) -0.0031(6) 0.0011(6) -0.0057(7)
C11 0.0184(10) 0.0250(10) 0.0230(10) -0.0023(8) -0.0028(8) -0.0085(8)
C12 0.0141(9) 0.0229(10) 0.0262(10) -0.0024(8) -0.0024(8) -0.0034(8)
C13 0.0266(11) 0.0204(10) 0.0230(10) -0.0081(8) 0.0054(8) -0.0058(8)
C14 0.0283(11) 0.0215(10) 0.0200(10) -0.0048(8) 0.0004(8) -0.0009(9)
C15 0.0265(11) 0.0217(10) 0.0276(11) -0.0071(8) 0.0047(9) -0.0043(9)
C16 0.0418(14) 0.0235(11) 0.0328(12) -0.0057(9) -0.0057(10) -0.0020(10)
C17 0.0133(9) 0.0163(9) 0.0180(9) -0.0004(7) 0.0001(7) -0.0013(7)
N18 0.0122(7) 0.0188(8) 0.0188(8) -0.0019(6) -0.0007(6) 0.0009(6)
C19 0.0149(9) 0.0281(11) 0.0225(10) 0.0023(8) 0.0041(8) -0.0016(8)
C20 0.0149(9) 0.0202(9) 0.0189(9) 0.0013(7) 0.0008(7) -0.0049(8)
C21 0.0135(9) 0.0238(10) 0.0214(9) -0.0031(8) -0.0027(7) 0.0043(8)
C22 0.0166(9) 0.0193(9) 0.0203(9) -0.0011(7) 0.0008(7) -0.0024(8)
C23 0.0237(10) 0.0209(10) 0.0212(10) -0.0017(8) -0.0009(8) 0.0022(8)
C24 0.0298(12) 0.0187(10) 0.0360(12) -0.0029(9) 0.0003(9) -0.0004(9)
C25 0.0141(9) 0.0197(9) 0.0230(10) 0.0047(8) -0.0003(7) -0.0011(8)
N26 0.0167(8) 0.0217(8) 0.0223(8) 0.0077(7) 0.0026(7) 0.0016(7)
C27 0.0247(11) 0.0194(10) 0.0329(11) 0.0044(8) 0.0018(9) -0.0070(9)
C28 0.0205(10) 0.0188(10) 0.0272(10) 0.0021(8) -0.0002(8) -0.0059(8)
C29 0.0247(11) 0.0304(11) 0.0228(10) 0.0119(9) 0.0014(8) 0.0034(9)
C30 0.0206(10) 0.0235(10) 0.0233(10) 0.0015(8) -0.0006(8) -0.0029(8)
C31 0.0317(12) 0.0351(12) 0.0229(11) 0.0024(9) 0.0009(9) -0.0018(10)
C32 0.0402(14) 0.0621(17) 0.0247(12) -0.0065(11) 0.0002(10) 0.0050(13)
C72 0.0207(10) 0.0173(9) 0.0241(10) 0.0020(8) -0.0024(8) -0.0035(8)
F73 0.0286(7) 0.0204(6) 0.0506(8) 0.0117(6) -0.0148(6) -0.0012(5)
F74 0.0386(7) 0.0273(6) 0.0309(7) -0.0085(5) -0.0035(6) -0.0046(6)
F75 0.0271(6) 0.0234(6) 0.0332(6) 0.0016(5) 0.0066(5) -0.0117(5)
S76 0.0157(2) 0.0166(2) 0.0276(3) 0.00630(19) -0.00091(19) -0.00381(19)
O77 0.0195(8) 0.0293(8) 0.0586(11) 0.0143(8) 0.0118(7) 0.0005(7)
O78 0.0295(8) 0.0231(7) 0.0324(8) 0.0026(6) -0.0138(6) -0.0068(6)
N79 0.0226(9) 0.0196(8) 0.0195(8) 0.0051(6) 0.0021(7) 0.0014(7)
S80 0.0165(2) 0.0144(2) 0.0190(2) 0.00232(17) -0.00297(18) -0.00381(18)
O81 0.0272(8) 0.0216(7) 0.0269(7) 0.0017(6) -0.0121(6) -0.0033(6)
O82 0.0194(7) 0.0256(7) 0.0245(7) 0.0051(6) 0.0016(6) -0.0057(6)
C83 0.0203(10) 0.0200(10) 0.0249(10) -0.0031(8) 0.0008(8) -0.0053(8)
F84 0.0345(7) 0.0344(7) 0.0347(7) -0.0106(6) -0.0078(6) -0.0123(6)
F85 0.0248(7) 0.0211(6) 0.0689(10) -0.0109(6) -0.0009(6) 0.0009(5)
F86 0.0606(9) 0.0249(7) 0.0365(7) -0.0008(6) 0.0157(7) -0.0223(7)
C57 0.0260(11) 0.0212(11) 0.0467(13) -0.0057(10) -0.0016(10) -0.0045(9)
F58 0.0439(8) 0.0294(7) 0.0568(9) -0.0111(6) -0.0065(7) -0.0187(6)
F59 0.0393(8) 0.0248(7) 0.0860(12) -0.0034(7) -0.0118(8) 0.0045(6)
F60 0.0451(8) 0.0309(7) 0.0493(8) 0.0039(6) 0.0137(7) -0.0079(6)
S61 0.0196(2) 0.0232(3) 0.0366(3) -0.0138(2) 0.0064(2) -0.0078(2)
O62 0.0376(10) 0.0458(10) 0.0649(12) -0.0307(9) 0.0279(9) -0.0177(8)
O63 0.0214(8) 0.0263(8) 0.0524(10) -0.0151(7) -0.0093(7) -0.0021(6)
N64 0.0297(9) 0.0237(9) 0.0212(8) -0.0059(7) -0.0010(7) -0.0100(8)
S65 0.0177(2) 0.0196(2) 0.0235(2) 0.00053(19) -0.00270(19) -0.00649(19)
O66 0.0234(8) 0.0351(9) 0.0444(9) 0.0070(7) -0.0122(7) -0.0091(7)
O67 0.0234(7) 0.0222(7) 0.0233(7) -0.0022(6) 0.0043(6) -0.0037(6)
C68 0.0264(11) 0.0213(10) 0.0244(10) 0.0012(8) -0.0032(8) -0.0083(9)
F69 0.0606(9) 0.0435(8) 0.0243(6) 0.0056(6) -0.0017(6) -0.0291(7)
F70 0.0222(6) 0.0288(7) 0.0441(7) 0.0006(6) -0.0069(5) -0.0116(5)
F71 0.0361(7) 0.0183(6) 0.0433(7) 0.0003(5) -0.0034(6) -0.0031(5)

loop_
_atom_type_symbol
_atom_type_description
_atom_type_scat_dispersion_real
_atom_type_scat_dispersion_imag
_atom_type_scat_source
C C 0.0033 0.0016 'International Tables Vol C Tables 4.2.6.8 and 6.1.1.4'
H H 0.0000 0.0000 'International Tables Vol C Tables 4.2.6.8 and 6.1.1.4'
Co Co 0.3494 0.9721 'International Tables Vol C Tables 4.2.6.8 and 6.1.1.4'
F F 0.0171 0.0103 'International Tables Vol C Tables 4.2.6.8 and 6.1.1.4'
N N 0.0061 0.0033 'International Tables Vol C Tables 4.2.6.8 and 6.1.1.4'
O O 0.0106 0.0060 'International Tables Vol C Tables 4.2.6.8 and 6.1.1.4'
S S 0.1246 0.1234 'International Tables Vol C Tables 4.2.6.8 and 6.1.1.4'

loop_
_geom_angle_atom_site_label_1
_geom_angle_atom_site_label_2
_geom_angle_atom_site_label_3
_geom_angle
_geom_angle_site_symmetry_1
_geom_angle_site_symmetry_3
N6 Co2 N6 180.0 . 2_755
N6 Co2 N7 88.55(6) 2_755 2_755
N6 Co2 N7 88.55(6) . .
N6 Co2 N7 91.45(6) . 2_755
N6 Co2 N7 91.45(6) 2_755 .
N7 Co2 N7 180.0 . 2_755
N8 Co2 N6 89.72(6) 2_755 2_755
N8 Co2 N6 90.28(6) 2_755 .
N8 Co2 N6 89.72(6) . .
N8 Co2 N6 90.28(6) . 2_755
N8 Co2 N7 89.19(5) . .
N8 Co2 N7 89.19(6) 2_755 2_755
N8 Co2 N7 90.81(5) 2_755 .
N8 Co2 N7 90.81(5) . 2_755
N8 Co2 N8 180.0 2_755 .
C33 N6 Co2 125.59(12) . .
C33 N6 C36 104.78(15) . .
C36 N6 Co2 126.09(12) . .
C41 N7 Co2 128.09(12) . .
C41 N7 C44 105.11(15) . .
C44 N7 Co2 126.06(12) . .
C49 N8 Co2 128.05(12) . .
C49 N8 C52 105.15(15) . .
C52 N8 Co2 126.73(12) . .
N6 C33 N34 112.03(16) . .
C33 N34 C35 106.93(15) . .
C33 N34 C37 124.95(15) . .
C35 N34 C37 127.94(15) . .
C36 C35 N34 105.96(16) . .
C35 C36 N6 110.30(16) . .
N34 C37 C38 113.13(15) . .
C37 C38 C39 111.19(16) . .
C40 C39 C38 112.14(17) . .
N7 C41 N42 111.70(16) . .
C41 N42 C43 106.83(16) . .
C41 N42 C45 127.67(17) . .
C43 N42 C45 125.37(16) . .
C44 C43 N42 106.75(17) . .
C43 C44 N7 109.61(17) . .
N42 C45 C46 112.68(17) . .
C45 C46 C47 111.94(18) . .
C48 C47 C46 113.3(2) . .
N8 C49 N50 111.64(16) . .
C49 N50 C51 107.21(15) . .
C49 N50 C53 125.94(16) . .
C51 N50 C53 126.83(16) . .
C52 C51 N50 105.82(17) . .
C51 C52 N8 110.17(17) . .
N50 C53 C54 111.28(16) . .
C53 C54 C55 112.71(18) . .
C56 C55 C54 113.4(2) . .
N3 Co1 N3 180.0 . 2_566
N4 Co1 N3 88.67(6) 2_566 2_566
N4 Co1 N3 88.67(6) . .
N4 Co1 N3 91.33(6) 2_566 .
N4 Co1 N3 91.33(6) . 2_566
N4 Co1 N4 180.0 2_566 .
N5 Co1 N3 89.44(6) 2_566 .
N5 Co1 N3 90.56(6) . .
N5 Co1 N3 89.44(6) . 2_566
N5 Co1 N3 90.56(6) 2_566 2_566
N5 Co1 N4 88.98(6) 2_566 2_566
N5 Co1 N4 91.03(6) . 2_566
N5 Co1 N4 88.97(6) . .
N5 Co1 N4 91.03(6) 2_566 .
N5 Co1 N5 180.0 2_566 .
C9 N3 Co1 125.79(13) . .
C9 N3 C12 105.36(15) . .
C12 N3 Co1 126.14(12) . .
C17 N4 Co1 126.45(12) . .
C17 N4 C20 105.48(15) . .
C20 N4 Co1 127.53(12) . .
C25 N5 Co1 127.14(13) . .
C25 N5 C28 105.12(16) . .
C28 N5 Co1 126.85(13) . .
N3 C9 N10 110.95(16) . .
C9 N10 C11 107.72(16) . .
C9 N10 C13 125.78(16) . .
C11 N10 C13 126.23(16) . .
C12 C11 N10 105.75(17) . .
C11 C12 N3 110.21(17) . .
N10 C13 C14 112.20(16) . .
C13 C14 C15 112.56(16) . .
C16 C15 C14 112.74(17) . .
N4 C17 N18 111.53(16) . .
C17 N18 C19 106.70(15) . .
C17 N18 C21 126.39(16) . .
C19 N18 C21 126.88(16) . .
C20 C19 N18 106.71(16) . .
C19 C20 N4 109.58(16) . .
N18 C21 C22 113.43(15) . .
C21 C22 C23 110.97(15) . .
C24 C23 C22 112.82(17) . .
N5 C25 N26 111.36(17) . .
C25 N26 C27 107.28(16) . .
C25 N26 C29 126.25(18) . .
C27 N26 C29 126.43(17) . .
C28 C27 N26 106.14(17) . .
C27 C28 N5 110.10(18) . .
N26 C29 C30 114.01(16) . .
C29 C30 C31 111.20(17) . .
C32 C31 C30 113.06(18) . .
F73 C72 S76 109.06(13) . .
F74 C72 F73 107.98(16) . .
F74 C72 F75 108.18(16) . .
F74 C72 S76 111.54(13) . .
F75 C72 F73 108.10(15) . .
F75 C72 S76 111.85(13) . .
O77 S76 C72 102.80(9) . .
O77 S76 N79 107.89(9) . .
O78 S76 C72 104.47(9) . .
O78 S76 O77 118.79(10) . .
O78 S76 N79 116.26(9) . .
N79 S76 C72 104.70(9) . .
S76 N79 S80 124.89(10) . .
N79 S80 C83 104.83(9) . .
O81 S80 N79 108.16(9) . .
O81 S80 O82 118.46(9) . .
O81 S80 C83 102.73(9) . .
O82 S80 N79 116.32(8) . .
O82 S80 C83 104.41(9) . .
F84 C83 S80 111.92(14) . .
F84 C83 F85 108.09(16) . .
F84 C83 F86 108.26(16) . .
F85 C83 S80 108.61(13) . .
F85 C83 F86 108.49(17) . .
F86 C83 S80 111.36(13) . .
F58 C57 S61 110.70(16) . .
F59 C57 F58 108.29(17) . .
F59 C57 F60 108.1(2) . .
F59 C57 S61 110.07(15) . .
F60 C57 F58 107.98(18) . .
F60 C57 S61 111.54(14) . .
O62 S61 C57 103.94(10) . .
O62 S61 O63 118.69(10) . .
O62 S61 N64 108.23(11) . .
O63 S61 C57 104.68(11) . .
O63 S61 N64 116.55(9) . .
N64 S61 C57 102.56(10) . .
S65 N64 S61 124.21(11) . .
N64 S65 C68 103.02(9) . .
O66 S65 N64 108.11(10) . .
O66 S65 C68 103.61(9) . .
O67 S65 N64 116.45(9) . .
O67 S65 O66 118.49(9) . .
O67 S65 C68 105.08(9) . .
F69 C68 S65 111.59(14) . .
F69 C68 F70 108.14(17) . .
F69 C68 F71 107.91(17) . .
F70 C68 S65 111.73(14) . .
F70 C68 F71 108.00(16) . .
F71 C68 S65 109.33(14) . .

loop_
_geom_bond_atom_site_label_1
_geom_bond_atom_site_label_2
_geom_bond_distance
_geom_bond_site_symmetry_2
Co2 N6 2.1569(15) .
Co2 N6 2.1569(15) 2_755
Co2 N7 2.1706(15) .
Co2 N7 2.1706(15) 2_755
Co2 N8 2.1521(15) .
Co2 N8 2.1521(15) 2_755
N6 C33 1.323(2) .
N6 C36 1.379(2) .
N7 C41 1.322(2) .
N7 C44 1.382(2) .
N8 C49 1.322(2) .
N8 C52 1.378(2) .
C33 N34 1.349(2) .
N34 C35 1.374(2) .
N34 C37 1.473(2) .
C35 C36 1.359(3) .
C37 C38 1.517(3) .
C38 C39 1.522(3) .
C39 C40 1.521(3) .
C41 N42 1.346(2) .
N42 C43 1.369(3) .
N42 C45 1.469(2) .
C43 C44 1.350(3) .
C45 C46 1.510(3) .
C46 C47 1.516(3) .
C47 C48 1.515(4) .
C49 N50 1.348(2) .
N50 C51 1.375(2) .
N50 C53 1.466(2) .
C51 C52 1.358(3) .
C53 C54 1.520(3) .
C54 C55 1.527(3) .
C55 C56 1.507(3) .
Co1 N3 2.1845(15) .
Co1 N3 2.1845(15) 2_566
Co1 N4 2.1521(15) .
Co1 N4 2.1520(15) 2_566
Co1 N5 2.1363(15) .
Co1 N5 2.1363(15) 2_566
N3 C9 1.331(2) .
N3 C12 1.378(2) .
N4 C17 1.321(2) .
N4 C20 1.379(2) .
N5 C25 1.320(2) .
N5 C28 1.380(2) .
C9 N10 1.353(2) .
N10 C11 1.373(2) .
N10 C13 1.470(2) .
C11 C12 1.362(3) .
C13 C14 1.509(3) .
C14 C15 1.525(3) .
C15 C16 1.512(3) .
C17 N18 1.349(2) .
N18 C19 1.372(2) .
N18 C21 1.466(2) .
C19 C20 1.351(3) .
C21 C22 1.515(3) .
C22 C23 1.519(3) .
C23 C24 1.518(3) .
C25 N26 1.352(2) .
N26 C27 1.366(3) .
N26 C29 1.466(2) .
C27 C28 1.353(3) .
C29 C30 1.514(3) .
C30 C31 1.522(3) .
C31 C32 1.520(3) .
C72 F73 1.333(2) .
C72 F74 1.325(2) .
C72 F75 1.327(2) .
C72 S76 1.8375(19) .
S76 O77 1.4291(15) .
S76 O78 1.4259(15) .
S76 N79 1.5762(17) .
N79 S80 1.5781(17) .
S80 O81 1.4266(14) .
S80 O82 1.4289(14) .
S80 C83 1.837(2) .
C83 F84 1.316(2) .
C83 F85 1.327(2) .
C83 F86 1.327(2) .
C57 F58 1.333(3) .
C57 F59 1.323(3) .
C57 F60 1.326(3) .
C57 S61 1.831(2) .
S61 O62 1.4259(17) .
S61 O63 1.4276(15) .
S61 N64 1.5791(19) .
N64 S65 1.5762(17) .
S65 O66 1.4324(15) .
S65 O67 1.4244(14) .
S65 C68 1.841(2) .
C68 F69 1.322(2) .
C68 F70 1.326(2) .
C68 F71 1.331(2) .
